data_4130886
loop_
_publ_author_name
'Kumar, Roopender'
'Linden, Anthony'
'Nevado, Cristina'

_publ_section_title
;
 Evidence for Direct Transmetalation of Au<sup>III</sup>-F with Boronic
 Acids.
;
_journal_issue 42
_journal_name_full 'Journal of the American Chemical Society'
_journal_page_first 13790
_journal_page_last 13793
_journal_paper_doi 10.1021/jacs.6b07763
_journal_volume 138
_journal_year 2016
_chemical_absolute_configuration ad
_chemical_formula_moiety 'C20 H12 Au F8 N'
_chemical_formula_sum 'C20 H12 Au F8 N'
_chemical_formula_weight 615.28
_space_group_crystal_system orthorhombic
_space_group_IT_number 33
_space_group_name_Hall 'P 2c -2n'
_space_group_name_H-M_alt 'P n a 21'
_atom_sites_solution_hydrogens geom
_audit_creation_method SHELXL-2013
_cell_angle_alpha 90
_cell_angle_beta 90
_cell_angle_gamma 90
_cell_formula_units_Z 4
_cell_length_a 15.4933(3)
_cell_length_b 26.3923(5)
_cell_length_c 4.40199(10)
_cell_measurement_reflns_used 9761
_cell_measurement_temperature 160(2)
_cell_measurement_theta_max 32.0770
_cell_measurement_theta_min 2.6270
_cell_volume 1799.99(6)
_computing_cell_refinement 'CrysAlisPro, Version 1.171.36.28 (Agilent Technologies, 2013)'
_computing_data_collection 'CrysAlisPro, Version 1.171.36.28 (Agilent Technologies, 2013)'
_computing_data_reduction 'CrysAlisPro, Version 1.171.36.28 (Agilent Technologies, 2013)'
_computing_molecular_graphics 'ORTEPII (Johnson, 1976)'
_computing_publication_material 'SHELXL-2013 and PLATON (Spek, 2009)'
_computing_structure_refinement 'SHELXL-2013 (Sheldrick, 2008)'
_computing_structure_solution 'SHELXS-2013 (Sheldrick, 2008)'
_diffrn_ambient_temperature 160(2)
_diffrn_detector 'Atlas CCD camera on \k goniostat'
_diffrn_detector_area_resol_mean 10.3801
_diffrn_measured_fraction_theta_full 0.998
_diffrn_measured_fraction_theta_max 0.941
_diffrn_measurement_device_type 'Oxford Diffraction SuperNova, dual radiation diffractometer'
_diffrn_measurement_method '\w scans'
_diffrn_radiation_monochromator mirror
_diffrn_radiation_source 'SuperNova (Mo) X-ray Source'
_diffrn_radiation_type 'Mo K\a'
_diffrn_radiation_wavelength 0.71073
_diffrn_reflns_av_R_equivalents 0.0322
_diffrn_reflns_av_unetI/netI 0.0333
_diffrn_reflns_Laue_measured_fraction_full 0.998
_diffrn_reflns_Laue_measured_fraction_max 0.941
_diffrn_reflns_limit_h_max 21
_diffrn_reflns_limit_h_min -22
_diffrn_reflns_limit_k_max 39
_diffrn_reflns_limit_k_min -39
_diffrn_reflns_limit_l_max 5
_diffrn_reflns_limit_l_min -6
_diffrn_reflns_number 15752
_diffrn_reflns_point_group_measured_fraction_full 0.977
_diffrn_reflns_point_group_measured_fraction_max 0.880
_diffrn_reflns_theta_full 25.242
_diffrn_reflns_theta_max 32.214
_diffrn_reflns_theta_min 2.629
_exptl_absorpt_coefficient_mu 8.288
_exptl_absorpt_correction_T_max 0.652
_exptl_absorpt_correction_T_min 0.180
_exptl_absorpt_correction_type gaussian
_exptl_absorpt_process_details
;
Numerical absorption correction based on gaussian integration over
			a multifaceted crystal model
CrysAlisPro, Version 1.171.36.28 (Agilent Technologies, 2013)
;
_exptl_crystal_colour purple
_exptl_crystal_density_diffrn 2.270
_exptl_crystal_description needle
_exptl_crystal_F_000 1160
_exptl_crystal_size_max 0.35
_exptl_crystal_size_mid 0.13
_exptl_crystal_size_min 0.13
_refine_diff_density_max 1.559
_refine_diff_density_min -1.942
_refine_diff_density_rms 0.149
_refine_ls_abs_structure_details
;
 Flack x determined using 1909 quotients [(I+)-(I-)]/[(I+)+(I-)]
 (Parsons and Flack (2004), Acta Cryst. A60, s61).
;
_refine_ls_abs_structure_Flack -0.001(6)
_refine_ls_extinction_method none
_refine_ls_goodness_of_fit_ref 1.110
_refine_ls_hydrogen_treatment constr
_refine_ls_matrix_type full
_refine_ls_number_parameters 272
_refine_ls_number_reflns 5610
_refine_ls_number_restraints 1
_refine_ls_restrained_S_all 1.110
_refine_ls_R_factor_all 0.0388
_refine_ls_R_factor_gt 0.0339
_refine_ls_shift/su_max 0.001
_refine_ls_shift/su_mean 0.000
_refine_ls_structure_factor_coef Fsqd
_refine_ls_weighting_details 'w=1/[\s^2^(Fo^2^)+(0.0303P)^2^+4.2752P] where P=(Fo^2^+2Fc^2^)/3'
_refine_ls_weighting_scheme calc
_refine_ls_wR_factor_gt 0.0735
_refine_ls_wR_factor_ref 0.0756
_reflns_Friedel_coverage 0.681
_reflns_Friedel_fraction_full 0.949
_reflns_Friedel_fraction_max 0.803
_reflns_number_gt 5123
_reflns_number_total 5610
_reflns_threshold_expression 'I > 2\s(I)'
_cod_data_source_file ja6b07763_si_007.cif
_cod_data_source_block NV1317
_cod_database_code 4130886
_shelx_space_group_comment
;
The symmetry employed for this shelxl refinement is uniquely defined
by the following loop, which should always be used as a source of
symmetry information in preference to the above space-group names.
They are only intended as comments.
;
_shelxl_version_number 2013-3

loop_
_space_group_symop_operation_xyz
'x, y, z'
'-x, -y, z+1/2'
'-x+1/2, y+1/2, z+1/2'
'x+1/2, -y+1/2, z'

loop_
_atom_site_label
_atom_site_type_symbol
_atom_site_fract_x
_atom_site_fract_y
_atom_site_fract_z
_atom_site_U_iso_or_equiv
_atom_site_adp_type
_atom_site_occupancy
_atom_site_site_symmetry_order
_atom_site_calc_flag
_atom_site_refinement_flags_posn
_atom_site_refinement_flags_adp
Au1 Au 0.11297(2) 0.58928(2) 0.62063(14) 0.02058(7) Uani 1 1 d . .
F1 F 0.4367(3) 0.54089(19) 0.5332(12) 0.0404(15) Uani 1 1 d . .
F2 F 0.0037(3) 0.57240(17) 0.8455(12) 0.0297(10) Uani 1 1 d . .
F3 F 0.1521(3) 0.79188(18) 0.8171(13) 0.0355(11) Uani 1 1 d . .
F4 F 0.1038(3) 0.82809(19) 0.4177(12) 0.0371(12) Uani 1 1 d . .
F5 F 0.0231(3) 0.82093(18) 0.8063(13) 0.0341(11) Uani 1 1 d . .
F6 F -0.1576(3) 0.73887(18) -0.0781(13) 0.0409(13) Uani 1 1 d . .
F7 F -0.1596(4) 0.65856(19) -0.0554(14) 0.0456(14) Uani 1 1 d . .
F8 F -0.2121(3) 0.7019(3) 0.3092(13) 0.0579(19) Uani 1 1 d . .
N1 N 0.1723(4) 0.5237(2) 0.7740(14) 0.0177(11) Uani 1 1 d . .
C1 C 0.1307(5) 0.4901(3) 0.9492(19) 0.0260(15) Uani 1 1 d . .
H1 H 0.0746 0.4979 1.0235 0.031 Uiso 1 1 calc R U
C2 C 0.1688(5) 0.4443(3) 1.023(2) 0.0325(19) Uani 1 1 d . .
H2 H 0.1416 0.4213 1.1587 0.039 Uiso 1 1 calc R U
C3 C 0.2471(5) 0.4330(3) 0.893(2) 0.0291(17) Uani 1 1 d . .
H3 H 0.2726 0.4010 0.9346 0.035 Uiso 1 1 calc R U
C4 C 0.2907(5) 0.4670(3) 0.7028(16) 0.0242(16) Uani 1 1 d . .
C5 C 0.2536(4) 0.5150(3) 0.6643(19) 0.0215(17) Uani 1 1 d . .
C6 C 0.3703(5) 0.4477(3) 0.542(2) 0.036(2) Uani 1 1 d . .
H61 H 0.3741 0.4632 0.3405 0.053 Uiso 1 1 calc R U
H62 H 0.3667 0.4108 0.5210 0.053 Uiso 1 1 calc R U
H63 H 0.4216 0.4566 0.6608 0.053 Uiso 1 1 calc R U
C7 C 0.2861(4) 0.5593(3) 0.4898(17) 0.0222(14) Uani 1 1 d . .
C8 C 0.3718(4) 0.5690(3) 0.411(2) 0.0275(16) Uani 1 1 d . .
C9 C 0.3970(5) 0.6077(3) 0.221(2) 0.032(2) Uani 1 1 d . .
H9 H 0.4559 0.6119 0.1667 0.038 Uiso 1 1 calc R U
C10 C 0.3338(5) 0.6408(2) 0.109(3) 0.0300(14) Uani 1 1 d . .
H10 H 0.3480 0.6654 -0.0407 0.036 Uiso 1 1 calc R U
C11 C 0.2499(5) 0.6371(3) 0.2201(17) 0.0237(15) Uani 1 1 d . .
H11 H 0.2084 0.6619 0.1631 0.028 Uiso 1 1 calc R U
C12 C 0.2257(4) 0.5979(3) 0.4134(17) 0.0202(13) Uani 1 1 d . .
C13 C 0.0603(4) 0.6551(2) 0.4839(16) 0.0170(12) Uani 1 1 d . .
C14 C 0.0938(4) 0.7012(2) 0.581(2) 0.0195(17) Uani 1 1 d . .
H14 H 0.1478 0.7019 0.6836 0.023 Uiso 1 1 calc R U
C15 C 0.0494(4) 0.7464(3) 0.5315(15) 0.0186(13) Uani 1 1 d . .
C16 C -0.0287(4) 0.7461(3) 0.3709(17) 0.0207(13) Uani 1 1 d . .
H16 H -0.0590 0.7768 0.3333 0.025 Uiso 1 1 calc R U
C17 C -0.0605(4) 0.7003(3) 0.2683(16) 0.0184(12) Uani 1 1 d . .
C18 C -0.0173(4) 0.6548(3) 0.3219(18) 0.0209(13) Uani 1 1 d . .
H18 H -0.0405 0.6238 0.2488 0.025 Uiso 1 1 calc R U
C19 C 0.0834(4) 0.7964(2) 0.648(2) 0.0197(14) Uani 1 1 d . .
C20 C -0.1476(4) 0.6996(2) 0.104(3) 0.0214(12) Uani 1 1 d . .

loop_
_atom_site_aniso_label
_atom_site_aniso_U_11
_atom_site_aniso_U_22
_atom_site_aniso_U_33
_atom_site_aniso_U_23
_atom_site_aniso_U_13
_atom_site_aniso_U_12
Au1 0.01597(9) 0.01839(10) 0.02737(13) -0.0009(2) -0.0023(2) 0.00211(7)
F1 0.0152(19) 0.043(3) 0.063(5) 0.013(2) -0.0016(19) 0.0059(18)
F2 0.0158(19) 0.033(2) 0.041(3) -0.001(2) 0.0090(18) 0.0007(17)
F3 0.026(2) 0.037(3) 0.043(3) -0.010(2) -0.019(2) 0.001(2)
F4 0.050(3) 0.031(3) 0.030(3) 0.000(2) 0.002(2) -0.016(2)
F5 0.025(2) 0.032(2) 0.045(3) -0.015(2) 0.009(2) 0.0011(19)
F6 0.036(3) 0.033(2) 0.054(4) 0.013(2) -0.020(2) -0.002(2)
F7 0.039(3) 0.032(3) 0.065(4) -0.015(2) -0.029(3) 0.003(2)
F8 0.013(2) 0.131(6) 0.030(3) -0.004(3) 0.001(2) -0.001(3)
N1 0.016(2) 0.019(2) 0.019(3) -0.001(2) -0.003(2) 0.001(2)
C1 0.021(3) 0.026(3) 0.031(4) 0.001(3) -0.004(3) -0.003(3)
C2 0.025(3) 0.026(3) 0.046(5) 0.009(3) -0.007(3) -0.007(3)
C3 0.030(4) 0.018(3) 0.039(5) 0.002(3) -0.005(3) 0.001(3)
C4 0.021(3) 0.024(3) 0.027(4) 0.000(2) -0.007(2) 0.004(3)
C5 0.018(3) 0.025(3) 0.022(5) 0.001(3) -0.006(3) 0.001(2)
C6 0.023(3) 0.033(4) 0.051(8) -0.001(3) -0.004(3) 0.011(3)
C7 0.016(3) 0.024(3) 0.026(4) -0.004(3) -0.001(3) -0.001(3)
C8 0.015(3) 0.029(4) 0.039(5) 0.001(3) 0.001(3) 0.004(3)
C9 0.018(3) 0.033(4) 0.045(6) 0.001(3) 0.008(3) -0.002(3)
C10 0.031(3) 0.026(3) 0.033(4) 0.004(5) 0.003(5) -0.001(3)
C11 0.023(3) 0.023(3) 0.025(4) -0.001(2) -0.002(2) 0.002(3)
C12 0.013(3) 0.024(3) 0.023(4) 0.001(3) 0.003(2) -0.001(2)
C13 0.016(3) 0.018(3) 0.017(3) 0.000(2) 0.001(2) 0.004(2)
C14 0.017(2) 0.023(3) 0.018(5) 0.000(3) -0.001(3) 0.003(2)
C15 0.015(3) 0.021(3) 0.020(4) 0.001(2) -0.001(2) 0.001(2)
C16 0.015(3) 0.022(3) 0.026(4) 0.001(3) 0.002(2) 0.001(2)
C17 0.015(3) 0.024(3) 0.016(3) 0.002(3) 0.001(2) 0.000(2)
C18 0.019(3) 0.017(3) 0.026(4) -0.004(3) 0.001(3) 0.001(2)
C19 0.018(2) 0.024(3) 0.018(4) -0.003(4) 0.008(3) -0.001(2)
C20 0.017(2) 0.028(3) 0.019(3) 0.005(4) -0.003(4) -0.001(2)

loop_
_atom_type_symbol
_atom_type_description
_atom_type_scat_dispersion_real
_atom_type_scat_dispersion_imag
_atom_type_scat_source
C C 0.0033 0.0016 'International Tables Vol C Tables 4.2.6.8 and 6.1.1.4'
H H 0.0000 0.0000 'International Tables Vol C Tables 4.2.6.8 and 6.1.1.4'
Au Au -2.0133 8.8022 'International Tables Vol C Tables 4.2.6.8 and 6.1.1.4'
F F 0.0171 0.0103 'International Tables Vol C Tables 4.2.6.8 and 6.1.1.4'
N N 0.0061 0.0033 'International Tables Vol C Tables 4.2.6.8 and 6.1.1.4'

loop_
_exptl_crystal_face_index_h
_exptl_crystal_face_index_k
_exptl_crystal_face_index_l
_exptl_crystal_face_perp_dist
_exptl_oxdiff_crystal_face_indexfrac_h
_exptl_oxdiff_crystal_face_indexfrac_k
_exptl_oxdiff_crystal_face_indexfrac_l
_exptl_oxdiff_crystal_face_x
_exptl_oxdiff_crystal_face_y
_exptl_oxdiff_crystal_face_z
5 36 0 0.0615 5.0000 36.0000 0.0000 -0.9736 -0.1915 -0.0559
-5 -36 0 0.0615 -5.0000 -36.0000 -0.0000 0.9736 0.1915 0.0559
21 11 0 0.0485 21.0000 11.0002 0.0000 -0.6609 0.7510 -0.1041
-21 -11 0 0.0485 -21.0000 -11.0002 -0.0000 0.6609 -0.7510 0.1041
-1 -1 6 0.1656 -1.0000 -1.0002 6.0000 -0.0259 0.0417 0.9671
1 1 -6 0.1656 1.0000 1.0002 -6.0000 0.0259 -0.0417 -0.9671
-15 28 0 0.0574 -15.0000 27.9998 0.0000 -0.4047 -0.9342 0.0408
15 -28 0 0.0590 15.0000 -27.9998 -0.0000 0.4047 0.9342 -0.0408

loop_
_geom_angle_atom_site_label_1
_geom_angle_atom_site_label_2
_geom_angle_atom_site_label_3
_geom_angle
C12 Au1 F2 173.2(2)
C12 Au1 C13 96.9(3)
F2 Au1 C13 89.8(2)
C12 Au1 N1 81.6(3)
F2 Au1 N1 91.6(2)
C13 Au1 N1 176.9(2)
C1 N1 C5 122.5(6)
C1 N1 Au1 121.7(5)
C5 N1 Au1 115.6(5)
N1 C1 C2 120.4(7)
N1 C1 H1 119.8
C2 C1 H1 119.8
C3 C2 C1 118.0(7)
C3 C2 H2 121.0
C1 C2 H2 121.0
C2 C3 C4 122.5(7)
C2 C3 H3 118.8
C4 C3 H3 118.8
C3 C4 C5 116.9(7)
C3 C4 C6 117.4(7)
C5 C4 C6 125.6(7)
N1 C5 C4 119.0(6)
N1 C5 C7 111.3(6)
C4 C5 C7 129.4(6)
C4 C6 H61 109.5
C4 C6 H62 109.5
H61 C6 H62 109.5
C4 C6 H63 109.5
H61 C6 H63 109.5
H62 C6 H63 109.5
C8 C7 C12 115.9(7)
C8 C7 C5 126.5(7)
C12 C7 C5 117.5(6)
F1 C8 C9 115.9(6)
F1 C8 C7 120.3(7)
C9 C8 C7 123.8(7)
C8 C9 C10 118.6(7)
C8 C9 H9 120.7
C10 C9 H9 120.7
C11 C10 C9 119.0(9)
C11 C10 H10 120.5
C9 C10 H10 120.5
C10 C11 C12 121.2(7)
C10 C11 H11 119.4
C12 C11 H11 119.4
C11 C12 C7 119.9(6)
C11 C12 Au1 127.1(5)
C7 C12 Au1 112.9(5)
C14 C13 C18 118.9(6)
C14 C13 Au1 120.8(5)
C18 C13 Au1 119.8(5)
C13 C14 C15 121.0(6)
C13 C14 H14 119.5
C15 C14 H14 119.5
C14 C15 C16 120.1(6)
C14 C15 C19 121.4(6)
C16 C15 C19 118.4(6)
C17 C16 C15 118.5(6)
C17 C16 H16 120.8
C15 C16 H16 120.8
C16 C17 C18 121.8(6)
C16 C17 C20 118.6(6)
C18 C17 C20 119.5(6)
C17 C18 C13 119.6(6)
C17 C18 H18 120.2
C13 C18 H18 120.2
F3 C19 F5 108.6(8)
F3 C19 F4 107.1(6)
F5 C19 F4 104.8(6)
F3 C19 C15 113.5(5)
F5 C19 C15 110.9(5)
F4 C19 C15 111.5(8)
F7 C20 F6 108.0(9)
F7 C20 F8 107.0(6)
F6 C20 F8 106.5(6)
F7 C20 C17 113.0(5)
F6 C20 C17 112.4(5)
F8 C20 C17 109.7(9)

loop_
_geom_bond_atom_site_label_1
_geom_bond_atom_site_label_2
_geom_bond_distance
Au1 C12 1.983(7)
Au1 F2 2.011(4)
Au1 C13 2.011(6)
Au1 N1 2.074(5)
F1 C8 1.361(9)
F3 C19 1.304(10)
F4 C19 1.352(10)
F5 C19 1.333(8)
F6 C20 1.320(10)
F7 C20 1.303(10)
F8 C20 1.349(11)
N1 C1 1.340(9)
N1 C5 1.367(9)
C1 C2 1.385(11)
C1 H1 0.9500
C2 C3 1.373(12)
C2 H2 0.9500
C3 C4 1.401(11)
C3 H3 0.9500
C4 C5 1.404(9)
C4 C6 1.509(10)
C5 C7 1.486(10)
C6 H61 0.9800
C6 H62 0.9800
C6 H63 0.9800
C7 C8 1.397(9)
C7 C12 1.423(10)
C8 C9 1.377(12)
C9 C10 1.401(12)
C9 H9 0.9500
C10 C11 1.392(11)
C10 H10 0.9500
C11 C12 1.393(10)
C11 H11 0.9500
C13 C14 1.391(9)
C13 C18 1.399(9)
C14 C15 1.394(9)
C14 H14 0.9500
C15 C16 1.401(9)
C15 C19 1.512(9)
C16 C17 1.383(10)
C16 H16 0.9500
C17 C18 1.394(9)
C17 C20 1.531(10)
C18 H18 0.9500

loop_
_geom_torsion_atom_site_label_1
_geom_torsion_atom_site_label_2
_geom_torsion_atom_site_label_3
_geom_torsion_atom_site_label_4
_geom_torsion
C5 N1 C1 C2 -1.0(11)
Au1 N1 C1 C2 173.4(6)
N1 C1 C2 C3 -4.6(12)
C1 C2 C3 C4 2.9(13)
C2 C3 C4 C5 4.1(12)
C2 C3 C4 C6 -172.2(8)
C1 N1 C5 C4 8.3(11)
Au1 N1 C5 C4 -166.4(5)
C1 N1 C5 C7 -177.2(7)
Au1 N1 C5 C7 8.1(8)
C3 C4 C5 N1 -9.6(11)
C6 C4 C5 N1 166.4(7)
C3 C4 C5 C7 177.1(8)
C6 C4 C5 C7 -6.9(13)
N1 C5 C7 C8 163.2(8)
C4 C5 C7 C8 -23.0(13)
N1 C5 C7 C12 -11.8(10)
C4 C5 C7 C12 161.9(8)
C12 C7 C8 F1 164.6(7)
C5 C7 C8 F1 -10.5(13)
C12 C7 C8 C9 -12.2(13)
C5 C7 C8 C9 172.7(8)
F1 C8 C9 C10 -174.4(9)
C7 C8 C9 C10 2.6(15)
C8 C9 C10 C11 7.4(16)
C9 C10 C11 C12 -7.2(15)
C10 C11 C12 C7 -2.8(13)
C10 C11 C12 Au1 174.6(8)
C8 C7 C12 C11 12.0(11)
C5 C7 C12 C11 -172.4(7)
C8 C7 C12 Au1 -165.7(6)
C5 C7 C12 Au1 9.8(9)
C18 C13 C14 C15 2.8(12)
Au1 C13 C14 C15 -168.8(6)
C13 C14 C15 C16 -2.5(12)
C13 C14 C15 C19 177.4(7)
C14 C15 C16 C17 0.9(10)
C19 C15 C16 C17 -179.0(7)
C15 C16 C17 C18 0.3(11)
C15 C16 C17 C20 177.6(7)
C16 C17 C18 C13 0.1(11)
C20 C17 C18 C13 -177.2(8)
C14 C13 C18 C17 -1.6(11)
Au1 C13 C18 C17 170.1(5)
C14 C15 C19 F3 -5.6(11)
C16 C15 C19 F3 174.2(7)
C14 C15 C19 F5 -128.2(8)
C16 C15 C19 F5 51.6(10)
C14 C15 C19 F4 115.4(8)
C16 C15 C19 F4 -64.8(8)
C16 C17 C20 F7 161.6(7)
C18 C17 C20 F7 -21.1(12)
C16 C17 C20 F6 39.0(11)
C18 C17 C20 F6 -143.6(7)
C16 C17 C20 F8 -79.2(8)
C18 C17 C20 F8 98.1(8)
